data_1568186
loop_
_publ_author_name
'Prey, Sven E.'
'Herok, Christoph'
'Fantuzzi, Felipe'
'Bolte, Michael'
'Lerner, Hans-Wolfram'
'Engels, Bernd'
'Wagner, Matthias'

_publ_section_title
;
 Multifaceted behavior of a doubly reduced arylborane in B-H-bond
 activation and hydroboration catalysis.
;
_journal_issue 4
_journal_name_full 'Chemical science'
_journal_page_first 849
_journal_page_last 860
_journal_paper_doi 10.1039/d2sc05518j
_journal_volume 14
_journal_year 2023
_chemical_formula_moiety 'C16 H32 Li O8, C21 H29 B2 N2, C4 H8 O'
_chemical_formula_sum 'C41 H69 B2 Li N2 O9'
_chemical_formula_weight 762.54
_space_group_crystal_system monoclinic
_space_group_IT_number 15
_space_group_name_Hall '-C 2yc'
_space_group_name_H-M_alt 'C 1 2/c 1'
_atom_sites_solution_hydrogens mixed
_atom_sites_solution_primary direct
_audit_creation_method SHELXL-2018/3
_audit_update_record
;
2022-09-15 deposited with the CCDC.	2022-12-23 downloaded from the CCDC.
;
_cell_angle_alpha 90
_cell_angle_beta 110.611(7)
_cell_angle_gamma 90
_cell_formula_units_Z 4
_cell_length_a 12.6287(12)
_cell_length_b 21.7373(13)
_cell_length_c 17.0233(15)
_cell_measurement_reflns_used 19364
_cell_measurement_temperature 173(2)
_cell_measurement_theta_max 25.84
_cell_measurement_theta_min 3.3
_cell_volume 4374.0(7)
_computing_cell_refinement 'X-Area (Stoe & Cie, 2001)'
_computing_data_collection 'X-Area (Stoe & Cie, 2001)'
_computing_data_reduction 'X-Area (Stoe & Cie, 2001)'
_computing_molecular_graphics 'XP in SHELXTL-Plus (Sheldrick, 2008)'
_computing_publication_material SHELXL
_computing_structure_refinement 'SHELXL (Sheldrick, 2008)'
_computing_structure_solution 'SHELXS (Sheldrick, 2008)'
_diffrn_ambient_temperature 173(2)
_diffrn_measured_fraction_theta_full 0.998
_diffrn_measured_fraction_theta_max 0.981
_diffrn_measurement_device_type 'STOE IPDS II two-circle-diffractometer'
_diffrn_measurement_method \w
_diffrn_radiation_type MoK\a
_diffrn_radiation_wavelength 0.71073
_diffrn_reflns_av_R_equivalents 0.0733
_diffrn_reflns_av_unetI/netI 0.0454
_diffrn_reflns_Laue_measured_fraction_full 0.998
_diffrn_reflns_Laue_measured_fraction_max 0.981
_diffrn_reflns_limit_h_max 15
_diffrn_reflns_limit_h_min -15
_diffrn_reflns_limit_k_max 26
_diffrn_reflns_limit_k_min -26
_diffrn_reflns_limit_l_max 20
_diffrn_reflns_limit_l_min -20
_diffrn_reflns_number 20437
_diffrn_reflns_point_group_measured_fraction_full 0.998
_diffrn_reflns_point_group_measured_fraction_max 0.981
_diffrn_reflns_theta_full 25.000
_diffrn_reflns_theta_max 25.773
_diffrn_reflns_theta_min 3.298
_diffrn_source 'Genix 3D I\mS microfocus X-ray source'
_exptl_absorpt_coefficient_mu 0.079
_exptl_absorpt_correction_T_max 1.000
_exptl_absorpt_correction_T_min 0.337
_exptl_absorpt_correction_type multi-scan
_exptl_absorpt_process_details 'X-Area (Stoe & Cie, 2001)'
_exptl_crystal_colour colourless
_exptl_crystal_density_diffrn 1.158
_exptl_crystal_description plate
_exptl_crystal_F_000 1656
_exptl_crystal_size_max 0.180
_exptl_crystal_size_mid 0.170
_exptl_crystal_size_min 0.050
_refine_diff_density_max 0.212
_refine_diff_density_min -0.228
_refine_diff_density_rms 0.044
_refine_ls_extinction_method none
_refine_ls_goodness_of_fit_ref 1.050
_refine_ls_hydrogen_treatment constr
_refine_ls_matrix_type full
_refine_ls_number_parameters 263
_refine_ls_number_reflns 4131
_refine_ls_number_restraints 0
_refine_ls_restrained_S_all 1.050
_refine_ls_R_factor_all 0.1104
_refine_ls_R_factor_gt 0.0639
_refine_ls_shift/su_max 0.000
_refine_ls_shift/su_mean 0.000
_refine_ls_structure_factor_coef Fsqd
_refine_ls_weighting_details 'w=1/[\s^2^(Fo^2^)+(0.0553P)^2^+6.8107P] where P=(Fo^2^+2Fc^2^)/3'
_refine_ls_weighting_scheme calc
_refine_ls_wR_factor_gt 0.1386
_refine_ls_wR_factor_ref 0.1657
_reflns_Friedel_coverage 0.000
_reflns_number_gt 2684
_reflns_number_total 4131
_reflns_threshold_expression 'I > 2\s(I)'
_cod_data_source_file d2sc05518j3.cif
_cod_data_source_block wa2840
_cod_depositor_comments 'Adding full bibliography for 1568181--1568189.cif.'
_cod_original_sg_symbol_H-M 'C 2/c'
_cod_database_code 1568186
_shelx_shelxl_version_number 2018/3
_shelx_space_group_comment
; 
The symmetry employed for this shelxl refinement is uniquely defined 
by the following loop, which should always be used as a source of 
symmetry information in preference to the above space-group names. 
They are only intended as comments. 
;
_shelx_estimated_absorpt_t_min 0.986
_shelx_estimated_absorpt_t_max 0.996

loop_
_space_group_symop_operation_xyz
'x, y, z'
'x, -y, z+1/2'
'x+1/2, y+1/2, z'
'x+1/2, -y+1/2, z+1/2'
'-x, -y, -z'
'-x, y, -z-1/2'
'-x+1/2, -y+1/2, -z'
'-x+1/2, y+1/2, -z-1/2'

loop_
_atom_site_label
_atom_site_type_symbol
_atom_site_fract_x
_atom_site_fract_y
_atom_site_fract_z
_atom_site_U_iso_or_equiv
_atom_site_adp_type
_atom_site_occupancy
_atom_site_site_symmetry_order
_atom_site_calc_flag
_atom_site_refinement_flags_posn
_atom_site_refinement_flags_adp
_atom_site_refinement_flags_occupancy
_atom_site_disorder_assembly
_atom_site_disorder_group
B1 B 0.5132(3) 0.15544(13) 0.83858(17) 0.0385(7) Uani 1 1 d . . . . .
N1 N 0.51499(18) 0.08077(9) 0.82361(12) 0.0375(5) Uani 1 1 d . . . . .
C1 C 0.6172(2) 0.18230(11) 0.81500(15) 0.0387(6) Uani 1 1 d . . . . .
C2 C 0.6060(2) 0.18081(11) 0.72855(15) 0.0365(6) Uani 1 1 d . . . . .
C3 C 0.6964(2) 0.20156(11) 0.70681(17) 0.0425(6) Uani 1 1 d . . . . .
H3 H 0.688947 0.201571 0.649299 0.051 Uiso 1 1 calc R U . . .
C4 C 0.7976(2) 0.22237(12) 0.7664(2) 0.0488(7) Uani 1 1 d . . . . .
H4 H 0.858234 0.235302 0.749519 0.059 Uiso 1 1 calc R U . . .
C5 C 0.8085(2) 0.22392(12) 0.8502(2) 0.0509(8) Uani 1 1 d . . . . .
H5 H 0.876485 0.238293 0.891320 0.061 Uiso 1 1 calc R U . . .
C6 C 0.7195(2) 0.20437(12) 0.87344(17) 0.0448(7) Uani 1 1 d . . . . .
H6 H 0.727786 0.205874 0.931066 0.054 Uiso 1 1 calc R U . . .
C7 C 0.5239(3) 0.16995(13) 0.93498(16) 0.0502(7) Uani 1 1 d . . . . .
H7A H 0.458556 0.152555 0.945515 0.075 Uiso 1 1 calc R U . . .
H7B H 0.593538 0.151462 0.973633 0.075 Uiso 1 1 calc R U . . .
H7C H 0.526028 0.214555 0.943769 0.075 Uiso 1 1 calc R U . . .
C11 C 0.500000 0.05482(16) 0.750000 0.0365(8) Uani 1 2 d S T P . .
H11 H 0.499999 0.011113 0.749999 0.044 Uiso 1 2 calc R U P . .
C12 C 0.5537(2) 0.03835(12) 0.89663(15) 0.0448(7) Uani 1 1 d . . . . .
H12 H 0.537634 0.059436 0.943435 0.054 Uiso 1 1 calc R U . . .
C13 C 0.4930(3) -0.02307(16) 0.8839(2) 0.0757(11) Uani 1 1 d . . . . .
H13A H 0.523950 -0.047847 0.935010 0.114 Uiso 1 1 calc R U . . .
H13B H 0.412052 -0.016199 0.871621 0.114 Uiso 1 1 calc R U . . .
H13C H 0.503740 -0.044841 0.836857 0.114 Uiso 1 1 calc R U . . .
C14 C 0.6798(3) 0.02935(18) 0.9260(2) 0.0718(10) Uani 1 1 d . . . . .
H14A H 0.703365 0.001267 0.974121 0.108 Uiso 1 1 calc R U . . .
H14B H 0.700490 0.011830 0.880356 0.108 Uiso 1 1 calc R U . . .
H14C H 0.717691 0.069100 0.942703 0.108 Uiso 1 1 calc R U . . .
Li1 Li 0.500000 0.5334(3) 0.250000 0.0407(14) Uani 1 2 d S T P . .
O21 O 0.63244(15) 0.47307(8) 0.35463(12) 0.0451(5) Uani 1 1 d . . . . .
O22 O 0.40213(15) 0.47165(8) 0.31554(11) 0.0461(5) Uani 1 1 d . . . . .
C21 C 0.5832(2) 0.45127(12) 0.41346(16) 0.0446(7) Uani 1 1 d . . . . .
H21A H 0.577155 0.485714 0.449717 0.054 Uiso 1 1 calc R U . . .
H21B H 0.632682 0.419428 0.449766 0.054 Uiso 1 1 calc R U . . .
C22 C 0.4679(2) 0.42466(12) 0.36892(18) 0.0477(7) Uani 1 1 d . . . . .
H22A H 0.473279 0.388324 0.335452 0.057 Uiso 1 1 calc R U . . .
H22B H 0.432848 0.411777 0.409950 0.057 Uiso 1 1 calc R U . . .
C23 C 0.2983(2) 0.45041(14) 0.25442(18) 0.0503(7) Uani 1 1 d . . . . .
H23A H 0.243516 0.484804 0.238023 0.060 Uiso 1 1 calc R U . . .
H23B H 0.265758 0.417684 0.279450 0.060 Uiso 1 1 calc R U . . .
C24 C 0.3166(2) 0.42579(13) 0.17804(18) 0.0488(7) Uani 1 1 d . . . . .
H24A H 0.366550 0.389260 0.192934 0.059 Uiso 1 1 calc R U . . .
H24B H 0.243418 0.413412 0.135466 0.059 Uiso 1 1 calc R U . . .
O31 O 0.6570(2) 0.59332(9) 0.27303(12) 0.0617(6) Uani 1 1 d . . . . .
O32 O 0.47261(19) 0.59414(9) 0.12605(12) 0.0591(6) Uani 1 1 d . . . . .
C31 C 0.6508(3) 0.64014(15) 0.2130(2) 0.0719(10) Uani 1 1 d . . . . .
H31A H 0.727510 0.650927 0.214185 0.086 Uiso 1 1 calc R U . . .
H31B H 0.614887 0.677596 0.225349 0.086 Uiso 1 1 calc R U . . .
C32 C 0.5809(3) 0.61465(15) 0.1286(2) 0.0680(10) Uani 1 1 d . . . . .
H32A H 0.570917 0.646815 0.085384 0.082 Uiso 1 1 calc R U . . .
H32B H 0.621823 0.579776 0.114889 0.082 Uiso 1 1 calc R U . . .
C33 C 0.3920(3) 0.64239(14) 0.1176(2) 0.0724(11) Uani 1 1 d . . . . .
H33A H 0.362160 0.657531 0.059052 0.087 Uiso 1 1 calc R U . . .
H33B H 0.427676 0.677231 0.155047 0.087 Uiso 1 1 calc R U . . .
C34 C 0.2990(3) 0.61535(15) 0.1416(2) 0.0683(10) Uani 1 1 d . . . . .
H34A H 0.240340 0.646917 0.136053 0.082 Uiso 1 1 calc R U . . .
H34B H 0.263570 0.580895 0.103352 0.082 Uiso 1 1 calc R U . . .
O41 O 0.7391(6) 0.3200(3) 0.4963(4) 0.100(2) Uani 0.5 1 d . . P . .
C42 C 0.6584(3) 0.27022(18) 0.4620(3) 0.0787(11) Uani 1 1 d . . . . .
H42A H 0.614310 0.278858 0.404438 0.094 Uiso 0.5 1 d R U P A 1
H42B H 0.608440 0.266438 0.493188 0.094 Uiso 0.5 1 d R U P A 1
H42C H 0.642253 0.298595 0.413681 0.094 Uiso 0.5 1 d R U P B 2
H42D H 0.596413 0.273265 0.484671 0.094 Uiso 0.5 1 d R U P B 2
C43 C 0.7309(9) 0.2142(5) 0.4720(7) 0.070(3) Uani 0.5 1 d . . P . .
H43A H 0.739636 0.204567 0.419619 0.084 Uiso 0.5 1 d R U P . .
H43B H 0.696085 0.179977 0.489069 0.084 Uiso 0.5 1 d R U P . .
C45 C 0.8291(10) 0.2959(5) 0.5646(6) 0.085(3) Uani 0.5 1 d . . P . .
H45A H 0.809234 0.296022 0.614037 0.102 Uiso 0.5 1 d R U P . .
H45B H 0.897194 0.319292 0.574777 0.102 Uiso 0.5 1 d R U P . .

loop_
_atom_site_aniso_label
_atom_site_aniso_U_11
_atom_site_aniso_U_22
_atom_site_aniso_U_33
_atom_site_aniso_U_23
_atom_site_aniso_U_13
_atom_site_aniso_U_12
B1 0.0433(17) 0.0381(15) 0.0297(14) -0.0024(12) 0.0075(13) 0.0025(13)
N1 0.0421(12) 0.0393(11) 0.0273(11) 0.0036(9) 0.0075(9) 0.0041(9)
C1 0.0385(15) 0.0345(13) 0.0355(13) -0.0021(10) 0.0037(11) 0.0065(11)
C2 0.0392(14) 0.0312(12) 0.0368(14) 0.0007(10) 0.0104(11) 0.0007(11)
C3 0.0454(16) 0.0332(13) 0.0494(16) -0.0007(11) 0.0174(13) 0.0004(12)
C4 0.0384(15) 0.0358(14) 0.070(2) -0.0017(13) 0.0165(14) -0.0009(12)
C5 0.0365(16) 0.0399(15) 0.0620(19) -0.0069(13) -0.0003(14) -0.0002(12)
C6 0.0430(16) 0.0403(14) 0.0393(14) -0.0058(12) 0.0000(12) 0.0033(12)
C7 0.0558(18) 0.0539(17) 0.0353(14) -0.0019(13) 0.0090(13) 0.0110(14)
C11 0.040(2) 0.0358(18) 0.0329(19) 0.000 0.0116(15) 0.000
C12 0.0569(18) 0.0476(15) 0.0284(13) 0.0068(11) 0.0133(12) 0.0107(13)
C13 0.086(3) 0.073(2) 0.058(2) 0.0295(18) 0.0116(18) -0.0094(19)
C14 0.058(2) 0.089(3) 0.0546(19) 0.0262(18) 0.0024(16) 0.0177(18)
Li1 0.046(4) 0.029(3) 0.040(3) 0.000 0.006(3) 0.000
O21 0.0457(11) 0.0351(9) 0.0520(11) 0.0019(8) 0.0141(9) 0.0005(8)
O22 0.0404(11) 0.0391(10) 0.0481(11) -0.0014(8) 0.0022(8) -0.0009(8)
C21 0.0518(17) 0.0395(14) 0.0370(14) 0.0038(11) 0.0088(12) 0.0023(12)
C22 0.0503(17) 0.0396(14) 0.0490(16) 0.0068(12) 0.0120(13) -0.0028(13)
C23 0.0360(15) 0.0551(17) 0.0530(17) -0.0049(14) 0.0071(13) -0.0060(13)
C24 0.0458(16) 0.0427(15) 0.0541(17) -0.0044(13) 0.0127(13) -0.0125(13)
O31 0.0816(16) 0.0438(11) 0.0472(11) 0.0007(9) 0.0070(11) -0.0183(11)
O32 0.0748(15) 0.0387(11) 0.0546(13) 0.0054(9) 0.0113(11) -0.0013(10)
C31 0.092(3) 0.0535(19) 0.062(2) 0.0095(16) 0.0166(19) -0.0253(18)
C32 0.094(3) 0.0555(19) 0.0534(19) 0.0102(15) 0.0242(18) -0.0207(18)
C33 0.105(3) 0.0406(17) 0.0518(19) 0.0126(14) 0.0037(19) 0.0152(18)
C34 0.079(2) 0.0520(18) 0.0527(19) 0.0076(15) -0.0027(18) 0.0221(17)
O41 0.124(6) 0.073(4) 0.114(5) 0.021(4) 0.058(4) 0.027(4)
C42 0.078(3) 0.076(3) 0.092(3) 0.023(2) 0.043(2) 0.018(2)
C43 0.085(8) 0.060(5) 0.070(7) 0.025(5) 0.032(5) 0.018(5)
C45 0.108(9) 0.094(7) 0.063(6) 0.009(6) 0.042(6) -0.004(7)

loop_
_atom_type_symbol
_atom_type_description
_atom_type_scat_dispersion_real
_atom_type_scat_dispersion_imag
_atom_type_scat_source
C C 0.0033 0.0016 'International Tables Vol C Tables 4.2.6.8 and 6.1.1.4'
H H 0.0000 0.0000 'International Tables Vol C Tables 4.2.6.8 and 6.1.1.4'
B B 0.0013 0.0007 'International Tables Vol C Tables 4.2.6.8 and 6.1.1.4'
Li Li -0.0003 0.0001 'International Tables Vol C Tables 4.2.6.8 and 6.1.1.4'
N N 0.0061 0.0033 'International Tables Vol C Tables 4.2.6.8 and 6.1.1.4'
O O 0.0106 0.0060 'International Tables Vol C Tables 4.2.6.8 and 6.1.1.4'

loop_
_geom_angle_atom_site_label_1
_geom_angle_atom_site_label_2
_geom_angle_atom_site_label_3
_geom_angle
_geom_angle_site_symmetry_1
_geom_angle_site_symmetry_3
_geom_angle_publ_flag
C1 B1 C7 113.3(2) . . ?
C1 B1 C2 109.6(2) . 6_657 ?
C7 B1 C2 111.6(2) . 6_657 ?
C1 B1 N1 105.2(2) . . ?
C7 B1 N1 110.3(2) . . ?
C2 B1 N1 106.5(2) 6_657 . ?
C11 N1 C12 115.0(2) . . ?
C11 N1 B1 124.1(2) . . ?
C12 N1 B1 120.10(19) . . ?
C6 C1 C2 117.9(3) . . ?
C6 C1 B1 125.0(2) . . ?
C2 C1 B1 117.1(2) . . ?
C3 C2 C1 118.3(2) . . ?
C3 C2 B1 124.3(2) . 6_657 ?
C1 C2 B1 117.4(2) . 6_657 ?
C2 C3 C4 122.5(3) . . ?
C2 C3 H3 118.7 . . ?
C4 C3 H3 118.7 . . ?
C5 C4 C3 119.3(3) . . ?
C5 C4 H4 120.4 . . ?
C3 C4 H4 120.4 . . ?
C6 C5 C4 119.4(3) . . ?
C6 C5 H5 120.3 . . ?
C4 C5 H5 120.3 . . ?
C5 C6 C1 122.6(3) . . ?
C5 C6 H6 118.7 . . ?
C1 C6 H6 118.7 . . ?
B1 C7 H7A 109.5 . . ?
B1 C7 H7B 109.5 . . ?
H7A C7 H7B 109.5 . . ?
B1 C7 H7C 109.5 . . ?
H7A C7 H7C 109.5 . . ?
H7B C7 H7C 109.5 . . ?
N1 C11 N1 129.6(3) . 6_657 ?
N1 C11 H11 115.2 . . ?
N1 C11 H11 115.2 6_657 . ?
N1 C12 C14 110.9(2) . . ?
N1 C12 C13 115.2(2) . . ?
C14 C12 C13 110.8(3) . . ?
N1 C12 H12 106.4 . . ?
C14 C12 H12 106.4 . . ?
C13 C12 H12 106.4 . . ?
C12 C13 H13A 109.5 . . ?
C12 C13 H13B 109.5 . . ?
H13A C13 H13B 109.5 . . ?
C12 C13 H13C 109.5 . . ?
H13A C13 H13C 109.5 . . ?
H13B C13 H13C 109.5 . . ?
C12 C14 H14A 109.5 . . ?
C12 C14 H14B 109.5 . . ?
H14A C14 H14B 109.5 . . ?
C12 C14 H14C 109.5 . . ?
H14A C14 H14C 109.5 . . ?
H14B C14 H14C 109.5 . . ?
O31 Li1 O31 110.6(3) . 6_656 ?
O31 Li1 O22 80.68(7) . 6_656 ?
O31 Li1 O22 144.20(6) 6_656 6_656 ?
O31 Li1 O22 144.20(6) . . ?
O31 Li1 O22 80.68(7) 6_656 . ?
O22 Li1 O22 110.5(2) 6_656 . ?
O31 Li1 O21 81.15(7) . . ?
O31 Li1 O21 141.75(7) 6_656 . ?
O22 Li1 O21 71.97(13) 6_656 . ?
O22 Li1 O21 71.14(13) . . ?
O31 Li1 O21 141.75(7) . 6_656 ?
O31 Li1 O21 81.16(7) 6_656 6_656 ?
O22 Li1 O21 71.14(13) 6_656 6_656 ?
O22 Li1 O21 71.97(13) . 6_656 ?
O21 Li1 O21 112.6(2) . 6_656 ?
O31 Li1 O32 71.91(13) . 6_656 ?
O31 Li1 O32 71.75(13) 6_656 6_656 ?
O22 Li1 O32 142.19(7) 6_656 6_656 ?
O22 Li1 O32 80.50(7) . 6_656 ?
O21 Li1 O32 78.40(6) . 6_656 ?
O21 Li1 O32 144.02(7) 6_656 6_656 ?
O31 Li1 O32 71.75(13) . . ?
O31 Li1 O32 71.91(13) 6_656 . ?
O22 Li1 O32 80.50(7) 6_656 . ?
O22 Li1 O32 142.19(7) . . ?
O21 Li1 O32 144.02(7) . . ?
O21 Li1 O32 78.39(6) 6_656 . ?
O32 Li1 O32 113.5(2) 6_656 . ?
C24 O21 C21 113.7(2) 6_656 . ?
C24 O21 Li1 113.76(17) 6_656 . ?
C21 O21 Li1 110.11(15) . . ?
C22 O22 C23 114.3(2) . . ?
C22 O22 Li1 115.20(17) . . ?
C23 O22 Li1 109.77(16) . . ?
O21 C21 C22 110.9(2) . . ?
O21 C21 H21A 109.5 . . ?
C22 C21 H21A 109.5 . . ?
O21 C21 H21B 109.5 . . ?
C22 C21 H21B 109.5 . . ?
H21A C21 H21B 108.0 . . ?
O22 C22 C21 106.9(2) . . ?
O22 C22 H22A 110.3 . . ?
C21 C22 H22A 110.3 . . ?
O22 C22 H22B 110.3 . . ?
C21 C22 H22B 110.3 . . ?
H22A C22 H22B 108.6 . . ?
O22 C23 C24 111.4(2) . . ?
O22 C23 H23A 109.4 . . ?
C24 C23 H23A 109.4 . . ?
O22 C23 H23B 109.4 . . ?
C24 C23 H23B 109.4 . . ?
H23A C23 H23B 108.0 . . ?
O21 C24 C23 108.1(2) 6_656 . ?
O21 C24 H24A 110.1 6_656 . ?
C23 C24 H24A 110.1 . . ?
O21 C24 H24B 110.1 6_656 . ?
C23 C24 H24B 110.1 . . ?
H24A C24 H24B 108.4 . . ?
C31 O31 C34 113.0(2) . 6_656 ?
C31 O31 Li1 117.3(2) . . ?
C34 O31 Li1 111.39(19) 6_656 . ?
C32 O32 C33 114.5(3) . . ?
C32 O32 Li1 107.74(17) . . ?
C33 O32 Li1 111.5(2) . . ?
O31 C31 C32 106.7(2) . . ?
O31 C31 H31A 110.4 . . ?
C32 C31 H31A 110.4 . . ?
O31 C31 H31B 110.4 . . ?
C32 C31 H31B 110.4 . . ?
H31A C31 H31B 108.6 . . ?
O32 C32 C31 112.2(3) . . ?
O32 C32 H32A 109.2 . . ?
C31 C32 H32A 109.2 . . ?
O32 C32 H32B 109.2 . . ?
C31 C32 H32B 109.2 . . ?
H32A C32 H32B 107.9 . . ?
O32 C33 C34 106.5(3) . . ?
O32 C33 H33A 110.4 . . ?
C34 C33 H33A 110.4 . . ?
O32 C33 H33B 110.4 . . ?
C34 C33 H33B 110.4 . . ?
H33A C33 H33B 108.6 . . ?
O31 C34 C33 110.2(3) 6_656 . ?
O31 C34 H34A 109.6 6_656 . ?
C33 C34 H34A 109.6 . . ?
O31 C34 H34B 109.6 6_656 . ?
C33 C34 H34B 109.6 . . ?
H34A C34 H34B 108.1 . . ?
C45 O41 C42 107.6(7) . . ?
O41 C42 C43 104.1(5) . . ?
C43 C42 C43 74.0(7) 7_656 . ?
O41 C42 C45 133.1(6) . 7_656 ?
C43 C42 C45 105.6(7) 7_656 7_656 ?
O41 C42 H42A 109.6 . . ?
C43 C42 H42A 141.0 7_656 . ?
C43 C42 H42A 112.8 . . ?
C45 C42 H42A 88.0 7_656 . ?
O41 C42 H42B 110.1 . . ?
C43 C42 H42B 103.1 7_656 . ?
C43 C42 H42B 111.2 . . ?
C45 C42 H42B 103.8 7_656 . ?
H42A C42 H42B 108.9 . . ?
O41 C42 H42C 77.4 . . ?
C43 C42 H42C 110.4 7_656 . ?
C43 C42 H42C 122.7 . . ?
C45 C42 H42C 110.6 7_656 . ?
O41 C42 H42D 109.3 . . ?
C43 C42 H42D 110.6 7_656 . ?
C43 C42 H42D 123.1 . . ?
C45 C42 H42D 110.9 7_656 . ?
H42C C42 H42D 108.8 . . ?
C45 C43 O41 107.8(18) 7_656 7_656 ?
C45 C43 C42 177.4(18) 7_656 7_656 ?
C42 C43 C42 106.0(7) 7_656 . ?
C45 C43 C43 129.5(17) 7_656 7_656 ?
O41 C43 C43 114.3(12) 7_656 7_656 ?
O41 C43 H43A 102.1 7_656 . ?
C42 C43 H43A 111.4 7_656 . ?
C42 C43 H43A 109.8 . . ?
C43 C43 H43A 125.7 7_656 . ?
C45 C43 H43B 67.8 7_656 . ?
C42 C43 H43B 110.9 7_656 . ?
C42 C43 H43B 109.8 . . ?
C43 C43 H43B 125.2 7_656 . ?
H43A C43 H43B 109.0 . . ?
C43 C45 C42 71.8(13) 7_656 7_656 ?
O41 C45 C42 104.0(7) . 7_656 ?
C43 C45 H45A 102.0 7_656 . ?
O41 C45 H45A 109.8 . . ?
C42 C45 H45A 110.3 7_656 . ?
O41 C45 H45B 111.4 . . ?
C42 C45 H45B 111.8 7_656 . ?
H45A C45 H45B 109.5 . . ?

loop_
_geom_bond_atom_site_label_1
_geom_bond_atom_site_label_2
_geom_bond_distance
_geom_bond_site_symmetry_2
_geom_bond_publ_flag
B1 C1 1.611(4) . ?
B1 C7 1.629(4) . ?
B1 C2 1.633(4) 6_657 ?
B1 N1 1.644(3) . ?
N1 C11 1.326(2) . ?
N1 C12 1.485(3) . ?
C1 C6 1.409(3) . ?
C1 C2 1.429(3) . ?
C2 C3 1.393(4) . ?
C3 C4 1.398(4) . ?
C3 H3 0.9500 . ?
C4 C5 1.384(4) . ?
C4 H4 0.9500 . ?
C5 C6 1.383(4) . ?
C5 H5 0.9500 . ?
C6 H6 0.9500 . ?
C7 H7A 0.9800 . ?
C7 H7B 0.9800 . ?
C7 H7C 0.9800 . ?
C11 H11 0.9500 . ?
C12 C14 1.504(4) . ?
C12 C13 1.517(4) . ?
C12 H12 1.0000 . ?
C13 H13A 0.9800 . ?
C13 H13B 0.9800 . ?
C13 H13C 0.9800 . ?
C14 H14A 0.9800 . ?
C14 H14B 0.9800 . ?
C14 H14C 0.9800 . ?
Li1 O31 2.287(4) . ?
Li1 O31 2.287(4) 6_656 ?
Li1 O22 2.355(4) 6_656 ?
Li1 O22 2.355(4) . ?
Li1 O21 2.365(4) . ?
Li1 O21 2.365(4) 6_656 ?
Li1 O32 2.408(4) 6_656 ?
Li1 O32 2.408(4) . ?
O21 C24 1.425(3) 6_656 ?
O21 C21 1.433(3) . ?
O22 C22 1.424(3) . ?
O22 C23 1.433(3) . ?
C21 C22 1.500(4) . ?
C21 H21A 0.9900 . ?
C21 H21B 0.9900 . ?
C22 H22A 0.9900 . ?
C22 H22B 0.9900 . ?
C23 C24 1.497(4) . ?
C23 H23A 0.9900 . ?
C23 H23B 0.9900 . ?
C24 H24A 0.9900 . ?
C24 H24B 0.9900 . ?
O31 C31 1.425(4) . ?
O31 C34 1.443(4) 6_656 ?
O32 C32 1.425(4) . ?
O32 C33 1.433(4) . ?
C31 C32 1.502(4) . ?
C31 H31A 0.9900 . ?
C31 H31B 0.9900 . ?
C32 H32A 0.9900 . ?
C32 H32B 0.9900 . ?
C33 C34 1.492(5) . ?
C33 H33A 0.9900 . ?
C33 H33B 0.9900 . ?
C34 H34A 0.9900 . ?
C34 H34B 0.9900 . ?
O41 C43 0.919(10) 7_656 ?
O41 C45 1.409(12) . ?
O41 C42 1.460(8) . ?
C42 C43 1.492(10) 7_656 ?
C42 C43 1.496(11) . ?
C42 C45 1.532(12) 7_656 ?
C42 H42A 0.9600 . ?
C42 H42B 0.9600 . ?
C42 H42C 0.9905 . ?
C42 H42D 0.9888 . ?
C43 C45 0.824(11) 7_656 ?
C43 H43A 0.9600 . ?
C43 H43B 0.9601 . ?
C45 H45A 0.9600 . ?
C45 H45B 0.9600 . ?

loop_
_geom_torsion_atom_site_label_1
_geom_torsion_atom_site_label_2
_geom_torsion_atom_site_label_3
_geom_torsion_atom_site_label_4
_geom_torsion
_geom_torsion_site_symmetry_1
_geom_torsion_site_symmetry_2
_geom_torsion_site_symmetry_3
_geom_torsion_site_symmetry_4
_geom_torsion_publ_flag
C1 B1 N1 C11 -62.3(3) . . . . ?
C7 B1 N1 C11 175.21(19) . . . . ?
C2 B1 N1 C11 54.0(3) 6_657 . . . ?
C1 B1 N1 C12 107.0(2) . . . . ?
C7 B1 N1 C12 -15.4(3) . . . . ?
C2 B1 N1 C12 -136.7(2) 6_657 . . . ?
C7 B1 C1 C6 13.1(4) . . . . ?
C2 B1 C1 C6 138.5(2) 6_657 . . . ?
N1 B1 C1 C6 -107.4(3) . . . . ?
C7 B1 C1 C2 -169.9(2) . . . . ?
C2 B1 C1 C2 -44.6(3) 6_657 . . . ?
N1 B1 C1 C2 69.6(3) . . . . ?
C6 C1 C2 C3 -0.4(3) . . . . ?
B1 C1 C2 C3 -177.6(2) . . . . ?
C6 C1 C2 B1 -179.7(2) . . . 6_657 ?
B1 C1 C2 B1 3.1(3) . . . 6_657 ?
C1 C2 C3 C4 1.4(4) . . . . ?
B1 C2 C3 C4 -179.4(2) 6_657 . . . ?
C2 C3 C4 C5 -1.5(4) . . . . ?
C3 C4 C5 C6 0.6(4) . . . . ?
C4 C5 C6 C1 0.4(4) . . . . ?
C2 C1 C6 C5 -0.5(4) . . . . ?
B1 C1 C6 C5 176.5(2) . . . . ?
C12 N1 C11 N1 -167.4(2) . . . 6_657 ?
B1 N1 C11 N1 2.49(18) . . . 6_657 ?
C11 N1 C12 C14 82.6(3) . . . . ?
B1 N1 C12 C14 -87.7(3) . . . . ?
C11 N1 C12 C13 -44.4(3) . . . . ?
B1 N1 C12 C13 145.3(3) . . . . ?
C24 O21 C21 C22 -81.4(3) 6_656 . . . ?
Li1 O21 C21 C22 47.5(3) . . . . ?
C23 O22 C22 C21 166.6(2) . . . . ?
Li1 O22 C22 C21 38.1(3) . . . . ?
O21 C21 C22 O22 -57.0(3) . . . . ?
C22 O22 C23 C24 -84.2(3) . . . . ?
Li1 O22 C23 C24 47.0(3) . . . . ?
O22 C23 C24 O21 -56.8(3) . . . 6_656 ?
C34 O31 C31 C32 -167.7(3) 6_656 . . . ?
Li1 O31 C31 C32 -36.1(4) . . . . ?
C33 O32 C32 C31 78.1(3) . . . . ?
Li1 O32 C32 C31 -46.6(3) . . . . ?
O31 C31 C32 O32 55.6(4) . . . . ?
C32 O32 C33 C34 -163.5(3) . . . . ?
Li1 O32 C33 C34 -40.8(3) . . . . ?
O32 C33 C34 O31 60.0(3) . . . 6_656 ?
C45 O41 C42 C43 -0.9(10) . . . 7_656 ?
C43 O41 C42 C43 -34.5(12) 7_656 . . . ?
C45 O41 C42 C43 -35.4(7) . . . . ?
C43 O41 C42 C45 -49.0(10) 7_656 . . 7_656 ?
C45 O41 C42 C45 -49.9(11) . . . 7_656 ?
O41 C42 C43 C45 -159.6(12) . . . 7_656 ?
C43 C42 C43 C45 180.0(17) 7_656 . . 7_656 ?
O41 C42 C43 O41 98(2) . . . 7_656 ?
C43 C42 C43 O41 78(2) 7_656 . . 7_656 ?
C45 C42 C43 O41 -102(3) 7_656 . . 7_656 ?
O41 C42 C43 C42 20.4(7) . . . 7_656 ?
C43 C42 C43 C42 -0.002(2) 7_656 . . 7_656 ?
C45 C42 C43 C42 -180.0(17) 7_656 . . 7_656 ?
O41 C42 C43 C43 20.4(7) . . . 7_656 ?
C45 C42 C43 C43 -180.0(17) 7_656 . . 7_656 ?
C42 O41 C45 C43 1.6(18) . . . 7_656 ?
C43 O41 C45 C42 33.6(15) 7_656 . . 7_656 ?
C42 O41 C45 C42 35.1(9) . . . 7_656 ?
